data_9001617
loop_
_publ_author_name
'Gunter, M. E.'
'Armbruster, T.'
'Kohler, T.'
'Knowles, C. R.'

_publ_section_title
;
 Crystal structure and optical properties of Na- and Pb-exchanged
 heulandite-group zeolites
 Sample: Na-exchanged
 Atomic parameters from ICSD
;
_journal_name_full 'American Mineralogist'
_journal_page_first 675
_journal_page_last 682
_journal_volume 79
_journal_year 1994
_chemical_formula_sum 'Al4.446 H10.96 Na3.6 O48.96 Si13.554'
_chemical_name_mineral Heulandite-Na
_space_group_IT_number 12
_symmetry_space_group_name_Hall '-C 2y'
_symmetry_space_group_name_H-M 'C 1 2/m 1'
_cell_angle_alpha 90
_cell_angle_beta 116.14
_cell_angle_gamma 90
_cell_formula_units_Z 2
_cell_length_a 17.767
_cell_length_b 17.977
_cell_length_c 7.422
_cell_volume 2128.106
_database_code_amcsd 0001669
_exptl_crystal_density_diffrn 2.150
_cod_original_formula_sum 'Na3.6 (Si13.554 Al4.446) O48.96 H10.96'
_cod_database_code 9001617

loop_
_space_group_symop_operation_xyz
x,y,z
1/2+x,1/2+y,z
x,-y,z
1/2+x,1/2-y,z
-x,y,-z
1/2-x,1/2+y,-z
-x,-y,-z
1/2-x,1/2-y,-z

loop_
_atom_site_label
_atom_site_fract_x
_atom_site_fract_y
_atom_site_fract_z
_atom_site_occupancy
_atom_site_U_iso_or_equiv
_atom_site_type_symbol
_atom_site_attached_hydrogens
Na1 0.17260 0.00000 0.68900 0.80000 0.13045 Na 0
Na2 0.53920 0.00000 0.24300 0.84000 0.09246 Na 0
Na3 0.28390 0.00000 0.02900 0.16000 0.20391 Na 0
Si1 0.17880 0.16980 0.09580 0.75300 0.01887 Si 0
Al1 0.17880 0.16980 0.09580 0.24700 0.01887 Al 0
Si2 0.28640 0.08920 0.49490 0.75300 0.01938 Si 0
Al2 0.28640 0.08920 0.49490 0.24700 0.01938 Al 0
Si3 0.29050 0.30980 0.28260 0.75300 0.01925 Si 0
Al3 0.29050 0.30980 0.28260 0.24700 0.01925 Al 0
Si4 0.06730 0.29780 0.41710 0.75300 0.01925 Si 0
Al4 0.06730 0.29780 0.41710 0.24700 0.01925 Al 0
Si5 0.00000 0.21650 0.00000 0.75300 0.02026 Si 0
Al5 0.00000 0.21650 0.00000 0.24700 0.02026 Al 0
O1 0.30260 0.00000 0.53700 1.00000 0.03040 O 0
O2 0.23410 0.11970 0.61820 1.00000 0.04091 O 0
O3 0.18790 0.15560 0.89100 1.00000 0.05066 O 0
O4 0.23110 0.10330 0.24980 1.00000 0.03534 O 0
O5 0.00000 0.32180 0.50000 1.00000 0.04813 O 0
O6 0.08070 0.16090 0.04930 1.00000 0.03584 O 0
O7 0.37370 0.26860 0.44920 1.00000 0.04268 O 0
O8 0.01450 0.27090 0.18620 1.00000 0.04306 O 0
O9 0.21230 0.25210 0.18750 1.00000 0.03711 O 0
O10 0.11990 0.37190 0.42120 1.00000 0.03787 O 0
O-H11 0.28390 0.00000 0.02900 0.68000 0.20391 O 1
O-H12 0.50000 0.00000 0.50000 1.00000 0.17225 O 1
O-H13 0.42200 0.08140 0.03500 1.00000 0.16591 O 1
O-H14 0.07400 0.00000 0.04000 0.56000 0.34069 O 1
O-H15 0.08200 0.00000 0.27100 1.00000 0.32169 O 1
O-H16 0.07200 -0.02900 0.75800 0.37000 0.14996 O 1
O17 0.00000 0.10000 0.50000 1.00000 0.28117 O 0

loop_
_cod_changelog_entry_id
_cod_changelog_entry_author
_cod_changelog_entry_date
_cod_changelog_entry_text
1
;cod-tools version 3.8.0
Id: cif_guess_AMCSD_atom_types 9574 2023-05-10 09:00:05Z saulius
;
2023-05-10T18:47:34+03:00
;Derived atom types and hydrogen counts
from atom names that follow the AMCSD naming convention
(Wat == water, O-H == hydroxyl).
;

loop_
_cod_related_entry_id
_cod_related_entry_database
_cod_related_entry_code
1 AMCSD 0001669
